data_4076589
loop_
_publ_author_name
'Feldmann, Andreas'
'Iida, Azusa'
'Fr\"ohlich, Roland'
'Yamaguchi, Shigehiro'
'Kehr, Gerald'
'Erker, Gerhard'

_publ_section_title
;
 Preparation of Dihydroborole Derivatives by a Simple 1,1-Carboboration
 Route
;
_journal_issue 6
_journal_name_full Organometallics
_journal_page_first 2445
_journal_paper_doi 10.1021/om300065m
_journal_volume 31
_journal_year 2012
_chemical_formula_sum 'C28.5 H20 B F15 Si'
_chemical_formula_weight 686.35
_chemical_name_systematic
; 
 ? 
;
_space_group_IT_number 2
_symmetry_cell_setting triclinic
_symmetry_space_group_name_Hall '-P 1'
_symmetry_space_group_name_H-M 'P -1'
_atom_sites_solution_hydrogens geom
_atom_sites_solution_primary direct
_atom_sites_solution_secondary difmap
_audit_creation_method SHELXL-97
_cell_angle_alpha 92.161(3)
_cell_angle_beta 102.917(2)
_cell_angle_gamma 100.476(4)
_cell_formula_units_Z 2
_cell_length_a 7.4428(2)
_cell_length_b 12.5739(10)
_cell_length_c 16.1379(5)
_cell_measurement_reflns_used 4631
_cell_measurement_temperature 223(2)
_cell_measurement_theta_max 68.25
_cell_measurement_theta_min 0.88
_cell_volume 1442.67(13)
_computing_cell_refinement 'Collect (Nonius B.V., 1998)'
_computing_data_collection 'Collect (Nonius B.V., 1998)'
_computing_data_reduction 'Denzo-SMN (Otwinowski & Minor, 1997)'
_computing_molecular_graphics 'XP (BrukerAXS, 2000)'
_computing_publication_material 'SHELXL-97 (Sheldrick, 1997)'
_computing_structure_refinement 'SHELXL-97 (Sheldrick, 1997)'
_computing_structure_solution 'SHELXS-97 (Sheldrick, 1990)'
_diffrn_ambient_temperature 223(2)
_diffrn_measured_fraction_theta_full 0.967
_diffrn_measured_fraction_theta_max 0.967
_diffrn_measurement_device_type 'Nonius KappaCCD APEXII'
_diffrn_measurement_method '\w and \f scans'
_diffrn_radiation_monochromator graphite
_diffrn_radiation_source 'fine-focus sealed tube'
_diffrn_radiation_type CuK\a
_diffrn_radiation_wavelength 1.54178
_diffrn_reflns_av_R_equivalents 0.036
_diffrn_reflns_av_sigmaI/netI 0.0191
_diffrn_reflns_limit_h_max 8
_diffrn_reflns_limit_h_min -8
_diffrn_reflns_limit_k_max 14
_diffrn_reflns_limit_k_min -14
_diffrn_reflns_limit_l_max 18
_diffrn_reflns_limit_l_min -18
_diffrn_reflns_number 21478
_diffrn_reflns_theta_full 66.82
_diffrn_reflns_theta_max 66.82
_diffrn_reflns_theta_min 4.38
_exptl_absorpt_coefficient_mu 1.810
_exptl_absorpt_correction_T_max 0.6407
_exptl_absorpt_correction_T_min 0.5699
_exptl_absorpt_correction_type multi-scan
_exptl_absorpt_process_details 'Denzo (Otwinowski, Borek, Majewski & Minor, 2003)'
_exptl_crystal_colour colourless
_exptl_crystal_density_diffrn 1.580
_exptl_crystal_density_method 'not measured'
_exptl_crystal_description block
_exptl_crystal_F_000 690
_exptl_crystal_size_max 0.35
_exptl_crystal_size_mid 0.28
_exptl_crystal_size_min 0.27
_refine_diff_density_max 0.285
_refine_diff_density_min -0.318
_refine_diff_density_rms 0.040
_refine_ls_extinction_method none
_refine_ls_goodness_of_fit_ref 1.054
_refine_ls_hydrogen_treatment constr
_refine_ls_matrix_type full
_refine_ls_number_parameters 439
_refine_ls_number_reflns 4930
_refine_ls_number_restraints 37
_refine_ls_restrained_S_all 1.067
_refine_ls_R_factor_all 0.0419
_refine_ls_R_factor_gt 0.0409
_refine_ls_shift/su_max 0.001
_refine_ls_shift/su_mean 0.000
_refine_ls_structure_factor_coef Fsqd
_refine_ls_weighting_details 'calc w=1/[\s^2^(Fo^2^)+(0.0621P)^2^+0.6392P] where P=(Fo^2^+2Fc^2^)/3'
_refine_ls_weighting_scheme calc
_refine_ls_wR_factor_gt 0.1133
_refine_ls_wR_factor_ref 0.1144
_reflns_number_gt 4763
_reflns_number_total 4930
_reflns_threshold_expression >2sigma(I)
_cod_data_source_file om300065m_si_006.cif
_cod_data_source_block erk6334
_cod_original_sg_symbol_H-M P-1
_cod_original_formula_sum 'C28.50 H20 B F15 Si'
_cod_database_code 4076589

loop_
_symmetry_equiv_pos_as_xyz
'x, y, z'
'-x, -y, -z'

loop_
_atom_site_label
_atom_site_type_symbol
_atom_site_fract_x
_atom_site_fract_y
_atom_site_fract_z
_atom_site_U_iso_or_equiv
_atom_site_adp_type
_atom_site_occupancy
_atom_site_symmetry_multiplicity
_atom_site_calc_flag
_atom_site_refinement_flags
_atom_site_disorder_assembly
_atom_site_disorder_group
B1 B 0.0603(3) 0.24669(16) 0.78822(13) 0.0344(4) Uani 1 1 d . . .
C1 C -0.0099(2) 0.34928(14) 0.75659(11) 0.0350(4) Uani 1 1 d . . .
C2 C 0.1121(2) 0.43939(14) 0.79813(11) 0.0358(4) Uani 1 1 d . . .
C3 C 0.2627(2) 0.41232(14) 0.86994(12) 0.0388(4) Uani 1 1 d . . .
H3 H 0.3870 0.4529 0.8656 0.047 Uiso 1 1 calc R . .
C4 C 0.2549(2) 0.28834(14) 0.85284(11) 0.0353(4) Uani 1 1 d . . .
H4 H 0.3503 0.2837 0.8195 0.042 Uiso 1 1 calc R . .
C11 C -0.1752(2) 0.35441(14) 0.68652(12) 0.0372(4) Uani 1 1 d . . .
C12 C -0.1823(3) 0.32399(17) 0.60269(13) 0.0486(5) Uani 1 1 d . . .
F12 F -0.0350(2) 0.28897(14) 0.58381(9) 0.0734(4) Uani 1 1 d . . .
C13 C -0.3331(4) 0.3311(2) 0.53694(14) 0.0649(6) Uani 1 1 d . . .
F13 F -0.3325(3) 0.3011(2) 0.45641(10) 0.1066(7) Uani 1 1 d . . .
C14 C -0.4837(3) 0.3685(2) 0.55495(18) 0.0671(7) Uani 1 1 d . . .
F14 F -0.6300(2) 0.37657(17) 0.49134(12) 0.1045(7) Uani 1 1 d . . .
C15 C -0.4840(3) 0.39650(19) 0.63746(18) 0.0594(6) Uani 1 1 d . . .
F15 F -0.6327(2) 0.43089(15) 0.65552(13) 0.0951(6) Uani 1 1 d . . .
C16 C -0.3322(3) 0.38891(16) 0.70166(13) 0.0453(4) Uani 1 1 d . . .
F16 F -0.33913(18) 0.41693(12) 0.78197(9) 0.0659(4) Uani 1 1 d . . .
Si1 Si 0.11702(7) 0.58715(4) 0.77349(3) 0.04030(15) Uani 1 1 d . . .
C21 C 0.0184(3) 0.59715(17) 0.65838(14) 0.0541(5) Uani 1 1 d . . .
H21A H 0.0525 0.6714 0.6445 0.081 Uiso 1 1 calc R . .
H21B H -0.1174 0.5756 0.6458 0.081 Uiso 1 1 calc R . .
H21C H 0.0686 0.5496 0.6246 0.081 Uiso 1 1 calc R . .
C22 C -0.0151(4) 0.65010(18) 0.84105(17) 0.0612(6) Uani 1 1 d . . .
H22A H -0.0054 0.7265 0.8318 0.092 Uiso 1 1 calc R . .
H22B H 0.0375 0.6423 0.9007 0.092 Uiso 1 1 calc R . .
H22C H -0.1463 0.6142 0.8258 0.092 Uiso 1 1 calc R . .
C23 C 0.3689(3) 0.65684(17) 0.80000(16) 0.0560(5) Uani 1 1 d . . .
H23A H 0.3778 0.7320 0.7869 0.084 Uiso 1 1 calc R . .
H23B H 0.4373 0.6209 0.7666 0.084 Uiso 1 1 calc R . .
H23C H 0.4226 0.6538 0.8602 0.084 Uiso 1 1 calc R . .
C31 C 0.2279(3) 0.44433(18) 0.95673(13) 0.0543(5) Uani 1 1 d . . .
H31A H 0.2386 0.5224 0.9635 0.081 Uiso 1 1 calc R . .
H31B H 0.3203 0.4222 1.0018 0.081 Uiso 1 1 calc R . .
H31C H 0.1028 0.4087 0.9598 0.081 Uiso 1 1 calc R . .
C41 C 0.3075(2) 0.22467(14) 0.92903(11) 0.0349(4) Uani 1 1 d . . .
C42 C 0.1761(2) 0.17795(15) 0.97233(12) 0.0385(4) Uani 1 1 d . . .
F42 F -0.00238(14) 0.19299(10) 0.94793(8) 0.0504(3) Uani 1 1 d . . .
C43 C 0.2184(3) 0.11535(15) 1.03921(12) 0.0405(4) Uani 1 1 d . . .
F43 F 0.08608(17) 0.07136(11) 1.07928(8) 0.0562(3) Uani 1 1 d . . .
C44 C 0.3979(3) 0.09625(15) 1.06443(12) 0.0404(4) Uani 1 1 d . . .
F44 F 0.44111(18) 0.03315(11) 1.12778(8) 0.0575(3) Uani 1 1 d . . .
C45 C 0.5337(2) 0.14209(15) 1.02381(12) 0.0393(4) Uani 1 1 d . . .
F45 F 0.70867(15) 0.12405(10) 1.04916(8) 0.0541(3) Uani 1 1 d . . .
C46 C 0.4874(2) 0.20565(14) 0.95766(12) 0.0369(4) Uani 1 1 d . . .
F46 F 0.62363(14) 0.24913(10) 0.91981(8) 0.0511(3) Uani 1 1 d . . .
C51 C -0.0270(2) 0.12429(14) 0.75807(11) 0.0354(4) Uani 1 1 d . . .
C52 C -0.2192(2) 0.08230(14) 0.73744(11) 0.0374(4) Uani 1 1 d . . .
F52 F -0.33968(15) 0.14824(9) 0.74428(8) 0.0499(3) Uani 1 1 d . . .
C53 C -0.2948(3) -0.02540(16) 0.71247(12) 0.0438(4) Uani 1 1 d . . .
F53 F -0.48079(16) -0.06223(10) 0.69387(9) 0.0586(3) Uani 1 1 d . . .
C54 C -0.1771(3) -0.09638(15) 0.70677(13) 0.0479(5) Uani 1 1 d . . .
F54 F -0.2489(2) -0.20104(10) 0.68205(10) 0.0690(4) Uani 1 1 d . . .
C55 C 0.0137(3) -0.05941(15) 0.72637(14) 0.0477(5) Uani 1 1 d . . .
F55 F 0.1293(2) -0.12842(10) 0.72069(11) 0.0699(4) Uani 1 1 d . . .
C56 C 0.0851(3) 0.04847(15) 0.75190(12) 0.0405(4) Uani 1 1 d . . .
F56 F 0.27328(15) 0.08064(9) 0.76940(9) 0.0539(3) Uani 1 1 d . . .
C61 C -0.3806(12) -0.0683(9) 0.4738(7) 0.125(3) Uani 0.50 1 d PDU A -1
H61A H -0.4739 -0.1307 0.4454 0.187 Uiso 0.50 1 calc PR A -1
H61B H -0.3985 -0.0050 0.4428 0.187 Uiso 0.50 1 calc PR A -1
H61C H -0.3944 -0.0554 0.5315 0.187 Uiso 0.50 1 calc PR A -1
C62 C -0.1804(12) -0.0904(8) 0.4767(7) 0.121(3) Uani 0.50 1 d PDU A -1
H62A H -0.1535 -0.1459 0.5163 0.145 Uiso 0.50 1 calc PR A -1
H62B H -0.1740 -0.1176 0.4200 0.145 Uiso 0.50 1 calc PR A -1
C63 C -0.0349(10) 0.0140(8) 0.5059(8) 0.103(3) Uani 0.50 1 d PDU A -1
H63A H -0.0450 0.0425 0.5616 0.124 Uiso 0.50 1 calc PR A -1
H63B H -0.0597 0.0685 0.4652 0.124 Uiso 0.50 1 calc PR A -1
C64 C 0.1643(10) -0.0066(7) 0.5123(6) 0.121(3) Uani 0.50 1 d PDU A -1
H64A H 0.1905 -0.0628 0.5513 0.145 Uiso 0.50 1 calc PR A -1
H64C H 0.1805 -0.0297 0.4562 0.145 Uiso 0.50 1 calc PR A -1
C65 C 0.2936(18) 0.1024(10) 0.5468(11) 0.163(6) Uani 0.50 1 d PDU A -1
H65D H 0.4236 0.0948 0.5546 0.245 Uiso 0.50 1 calc PR A -1
H65A H 0.2714 0.1252 0.6011 0.245 Uiso 0.50 1 calc PR A -1
H65B H 0.2679 0.1562 0.5066 0.245 Uiso 0.50 1 calc PR A -1

loop_
_atom_site_aniso_label
_atom_site_aniso_U_11
_atom_site_aniso_U_22
_atom_site_aniso_U_33
_atom_site_aniso_U_23
_atom_site_aniso_U_13
_atom_site_aniso_U_12
B1 0.0321(9) 0.0359(10) 0.0373(10) 0.0059(8) 0.0107(8) 0.0086(8)
C1 0.0323(9) 0.0345(9) 0.0385(9) 0.0062(7) 0.0063(7) 0.0093(7)
C2 0.0352(9) 0.0343(9) 0.0393(9) 0.0054(7) 0.0092(7) 0.0092(7)
C3 0.0337(9) 0.0335(9) 0.0455(10) 0.0048(7) 0.0022(7) 0.0058(7)
C4 0.0313(8) 0.0347(9) 0.0401(9) 0.0064(7) 0.0065(7) 0.0085(7)
C11 0.0348(9) 0.0311(8) 0.0431(10) 0.0079(7) 0.0031(7) 0.0064(7)
C12 0.0422(10) 0.0541(12) 0.0474(11) 0.0033(9) 0.0073(9) 0.0078(9)
F12 0.0579(8) 0.1038(11) 0.0582(8) -0.0169(7) 0.0149(6) 0.0178(8)
C13 0.0651(15) 0.0763(16) 0.0402(12) 0.0080(10) -0.0028(10) -0.0021(12)
F13 0.0927(13) 0.1658(19) 0.0418(8) 0.0004(9) -0.0032(8) 0.0004(12)
C14 0.0472(13) 0.0684(15) 0.0722(16) 0.0235(12) -0.0154(11) 0.0090(11)
F14 0.0736(10) 0.1162(14) 0.0957(12) 0.0313(11) -0.0408(9) 0.0168(10)
C15 0.0374(11) 0.0538(12) 0.0832(17) 0.0114(11) -0.0011(10) 0.0164(9)
F15 0.0446(8) 0.1025(13) 0.1363(16) -0.0001(11) 0.0003(9) 0.0375(8)
C16 0.0384(10) 0.0418(10) 0.0547(12) 0.0063(8) 0.0062(8) 0.0104(8)
F16 0.0494(7) 0.0835(9) 0.0680(8) -0.0075(7) 0.0168(6) 0.0204(6)
Si1 0.0436(3) 0.0300(3) 0.0467(3) 0.0051(2) 0.0076(2) 0.0090(2)
C21 0.0638(13) 0.0392(10) 0.0554(12) 0.0142(9) 0.0046(10) 0.0096(9)
C22 0.0712(15) 0.0456(12) 0.0749(15) 0.0059(10) 0.0257(12) 0.0215(11)
C23 0.0557(13) 0.0383(10) 0.0688(14) 0.0038(9) 0.0101(11) 0.0018(9)
C31 0.0693(14) 0.0469(11) 0.0434(11) -0.0006(9) 0.0011(10) 0.0187(10)
C41 0.0315(8) 0.0330(8) 0.0385(9) 0.0034(7) 0.0039(7) 0.0073(7)
C42 0.0290(8) 0.0424(10) 0.0443(10) 0.0057(8) 0.0052(7) 0.0108(7)
F42 0.0292(5) 0.0678(7) 0.0585(7) 0.0185(6) 0.0110(5) 0.0175(5)
C43 0.0372(9) 0.0438(10) 0.0412(10) 0.0072(8) 0.0112(8) 0.0062(8)
F43 0.0471(6) 0.0699(8) 0.0561(7) 0.0234(6) 0.0201(5) 0.0097(6)
C44 0.0431(10) 0.0391(9) 0.0379(9) 0.0076(7) 0.0029(8) 0.0125(8)
F44 0.0608(7) 0.0645(8) 0.0507(7) 0.0255(6) 0.0082(6) 0.0232(6)
C45 0.0312(9) 0.0413(9) 0.0432(10) 0.0019(8) -0.0005(7) 0.0127(7)
F45 0.0337(6) 0.0658(7) 0.0624(7) 0.0144(6) 0.0000(5) 0.0210(5)
C46 0.0295(8) 0.0379(9) 0.0425(10) 0.0036(7) 0.0074(7) 0.0059(7)
F46 0.0306(5) 0.0632(7) 0.0617(7) 0.0200(6) 0.0131(5) 0.0089(5)
C51 0.0347(9) 0.0339(9) 0.0372(9) 0.0068(7) 0.0059(7) 0.0078(7)
C52 0.0357(9) 0.0373(9) 0.0395(9) 0.0055(7) 0.0075(7) 0.0093(7)
F52 0.0336(5) 0.0457(6) 0.0704(8) 0.0024(5) 0.0108(5) 0.0103(5)
C53 0.0383(10) 0.0420(10) 0.0462(10) 0.0058(8) 0.0061(8) -0.0003(8)
F53 0.0396(6) 0.0539(7) 0.0724(8) 0.0001(6) 0.0064(6) -0.0068(5)
C54 0.0566(12) 0.0307(9) 0.0522(11) 0.0034(8) 0.0089(9) 0.0023(8)
F54 0.0732(9) 0.0325(6) 0.0918(10) -0.0035(6) 0.0101(7) -0.0009(6)
C55 0.0525(12) 0.0350(10) 0.0580(12) 0.0062(8) 0.0116(9) 0.0158(8)
F55 0.0650(8) 0.0385(6) 0.1097(11) 0.0000(7) 0.0189(8) 0.0221(6)
C56 0.0361(9) 0.0372(9) 0.0478(10) 0.0067(8) 0.0066(8) 0.0091(7)
F56 0.0350(6) 0.0438(6) 0.0826(9) 0.0014(6) 0.0093(5) 0.0132(5)
C61 0.139(7) 0.122(6) 0.090(5) 0.028(5) -0.001(5) -0.008(5)
C62 0.153(8) 0.098(5) 0.109(6) -0.004(4) 0.033(6) 0.018(5)
C63 0.119(7) 0.125(7) 0.076(4) 0.026(4) 0.020(5) 0.051(6)
C64 0.147(7) 0.103(5) 0.106(6) 0.035(4) 0.021(5) 0.011(5)
C65 0.159(9) 0.138(8) 0.170(10) 0.030(7) 0.007(8) 0.007(7)

loop_
_atom_type_symbol
_atom_type_description
_atom_type_scat_dispersion_real
_atom_type_scat_dispersion_imag
_atom_type_scat_source
C C 0.0181 0.0091 'International Tables Vol C Tables 4.2.6.8 and 6.1.1.4'
H H 0.0000 0.0000 'International Tables Vol C Tables 4.2.6.8 and 6.1.1.4'
B B 0.0090 0.0039 'International Tables Vol C Tables 4.2.6.8 and 6.1.1.4'
F F 0.0727 0.0534 'International Tables Vol C Tables 4.2.6.8 and 6.1.1.4'
Si Si 0.2541 0.3302 'International Tables Vol C Tables 4.2.6.8 and 6.1.1.4'

loop_
_geom_angle_atom_site_label_1
_geom_angle_atom_site_label_2
_geom_angle_atom_site_label_3
_geom_angle
C1 B1 C51 129.19(16)
C1 B1 C4 105.75(15)
C51 B1 C4 124.81(15)
C2 C1 C11 122.88(15)
C2 C1 B1 109.82(15)
C11 C1 B1 127.11(16)
C1 C2 C3 112.48(15)
C1 C2 Si1 128.05(13)
C3 C2 Si1 119.43(12)
C2 C3 C31 110.49(16)
C2 C3 C4 104.88(14)
C31 C3 C4 114.17(15)
C2 C3 H3 109.1
C31 C3 H3 109.1
C4 C3 H3 109.1
C41 C4 C3 117.62(15)
C41 C4 B1 118.21(15)
C3 C4 B1 104.23(14)
C41 C4 H4 105.1
C3 C4 H4 105.1
B1 C4 H4 105.1
C12 C11 C16 115.97(17)
C12 C11 C1 122.05(17)
C16 C11 C1 121.98(17)
F12 C12 C11 118.91(18)
F12 C12 C13 118.6(2)
C11 C12 C13 122.5(2)
F13 C13 C14 120.5(2)
F13 C13 C12 120.1(3)
C14 C13 C12 119.4(2)
F14 C14 C15 120.4(3)
F14 C14 C13 119.7(3)
C15 C14 C13 119.8(2)
F15 C15 C14 120.0(2)
F15 C15 C16 120.3(2)
C14 C15 C16 119.6(2)
F16 C16 C15 117.54(19)
F16 C16 C11 119.80(17)
C15 C16 C11 122.7(2)
C21 Si1 C22 111.24(12)
C21 Si1 C23 108.14(11)
C22 Si1 C23 110.33(11)
C21 Si1 C2 111.06(9)
C22 Si1 C2 109.12(9)
C23 Si1 C2 106.86(9)
Si1 C21 H21A 109.5
Si1 C21 H21B 109.5
H21A C21 H21B 109.5
Si1 C21 H21C 109.5
H21A C21 H21C 109.5
H21B C21 H21C 109.5
Si1 C22 H22A 109.5
Si1 C22 H22B 109.5
H22A C22 H22B 109.5
Si1 C22 H22C 109.5
H22A C22 H22C 109.5
H22B C22 H22C 109.5
Si1 C23 H23A 109.5
Si1 C23 H23B 109.5
H23A C23 H23B 109.5
Si1 C23 H23C 109.5
H23A C23 H23C 109.5
H23B C23 H23C 109.5
C3 C31 H31A 109.5
C3 C31 H31B 109.5
H31A C31 H31B 109.5
C3 C31 H31C 109.5
H31A C31 H31C 109.5
H31B C31 H31C 109.5
C46 C41 C42 115.92(16)
C46 C41 C4 122.19(16)
C42 C41 C4 121.83(15)
F42 C42 C43 117.82(16)
F42 C42 C41 119.24(16)
C43 C42 C41 122.94(16)
F43 C43 C42 120.88(16)
F43 C43 C44 119.77(16)
C42 C43 C44 119.34(17)
F44 C44 C43 120.44(17)
F44 C44 C45 119.84(16)
C43 C44 C45 119.72(17)
F45 C45 C44 119.48(16)
F45 C45 C46 120.99(17)
C44 C45 C46 119.54(16)
F46 C46 C45 117.80(15)
F46 C46 C41 119.68(16)
C45 C46 C41 122.51(17)
C52 C51 C56 114.70(16)
C52 C51 B1 123.59(16)
C56 C51 B1 121.69(16)
F52 C52 C53 117.20(16)
F52 C52 C51 119.39(15)
C53 C52 C51 123.38(17)
F53 C53 C54 119.46(17)
F53 C53 C52 121.23(18)
C54 C53 C52 119.32(18)
F54 C54 C55 120.31(19)
F54 C54 C53 119.89(19)
C55 C54 C53 119.80(18)
F55 C55 C54 120.01(18)
F55 C55 C56 120.49(18)
C54 C55 C56 119.51(18)
F56 C56 C55 117.04(16)
F56 C56 C51 119.65(16)
C55 C56 C51 123.29(18)
C63 C62 C61 109.8(7)
C63 C62 H62A 109.7
C61 C62 H62A 109.7
C63 C62 H62B 109.7
C61 C62 H62B 109.7
H62A C62 H62B 108.2
C62 C63 C64 110.8(6)
C62 C63 H63A 109.5
C64 C63 H63A 109.5
C62 C63 H63B 109.5
C64 C63 H63B 109.5
H63A C63 H63B 108.1
C65 C64 C63 104.8(9)
C65 C64 H64A 110.8
C63 C64 H64A 110.8
C65 C64 H64C 110.8
C63 C64 H64C 110.8
H64A C64 H64C 108.9

loop_
_geom_bond_atom_site_label_1
_geom_bond_atom_site_label_2
_geom_bond_distance
B1 C1 1.540(3)
B1 C51 1.570(3)
B1 C4 1.571(3)
C1 C2 1.362(3)
C1 C11 1.486(2)
C2 C3 1.518(2)
C2 Si1 1.9102(18)
C3 C31 1.532(3)
C3 C4 1.561(2)
C3 H3 0.9900
C4 C41 1.510(2)
C4 H4 0.9900
C11 C12 1.379(3)
C11 C16 1.385(3)
C12 F12 1.343(2)
C12 C13 1.380(3)
C13 F13 1.341(3)
C13 C14 1.374(4)
C14 F14 1.341(3)
C14 C15 1.365(4)
C15 F15 1.343(3)
C15 C16 1.372(3)
C16 F16 1.345(3)
Si1 C21 1.857(2)
Si1 C22 1.866(2)
Si1 C23 1.866(2)
C21 H21A 0.9700
C21 H21B 0.9700
C21 H21C 0.9700
C22 H22A 0.9700
C22 H22B 0.9700
C22 H22C 0.9700
C23 H23A 0.9700
C23 H23B 0.9700
C23 H23C 0.9700
C31 H31A 0.9700
C31 H31B 0.9700
C31 H31C 0.9700
C41 C46 1.383(2)
C41 C42 1.385(3)
C42 F42 1.349(2)
C42 C43 1.373(3)
C43 F43 1.345(2)
C43 C44 1.374(3)
C44 F44 1.336(2)
C44 C45 1.377(3)
C45 F45 1.338(2)
C45 C46 1.377(3)
C46 F46 1.342(2)
C51 C52 1.391(3)
C51 C56 1.391(3)
C52 F52 1.346(2)
C52 C53 1.376(3)
C53 F53 1.338(2)
C53 C54 1.374(3)
C54 F54 1.336(2)
C54 C55 1.372(3)
C55 F55 1.342(2)
C55 C56 1.375(3)
C56 F56 1.347(2)
C61 C62 1.556(9)
C61 H61A 0.9700
C61 H61B 0.9700
C61 H61C 0.9700
C62 C63 1.526(9)
C62 H62A 0.9800
C62 H62B 0.9800
C63 C64 1.532(8)
C63 H63A 0.9800
C63 H63B 0.9800
C64 C65 1.529(9)
C64 H64A 0.9800
C64 H64C 0.9800
C65 H65D 0.9700
C65 H65A 0.9700
C65 H65B 0.9700

loop_
_geom_torsion_atom_site_label_1
_geom_torsion_atom_site_label_2
_geom_torsion_atom_site_label_3
_geom_torsion_atom_site_label_4
_geom_torsion
C51 B1 C1 C2 -177.85(17)
C4 B1 C1 C2 -3.5(2)
C51 B1 C1 C11 -2.8(3)
C4 B1 C1 C11 171.52(16)
C11 C1 C2 C3 177.02(16)
B1 C1 C2 C3 -7.7(2)
C11 C1 C2 Si1 -5.4(3)
B1 C1 C2 Si1 169.93(13)
C1 C2 C3 C31 -107.80(18)
Si1 C2 C3 C31 74.38(18)
C1 C2 C3 C4 15.7(2)
Si1 C2 C3 C4 -162.15(12)
C2 C3 C4 C41 -149.58(15)
C31 C3 C4 C41 -28.5(2)
C2 C3 C4 B1 -16.50(18)
C31 C3 C4 B1 104.58(18)
C1 B1 C4 C41 145.29(15)
C51 B1 C4 C41 -40.1(2)
C1 B1 C4 C3 12.55(18)
C51 B1 C4 C3 -172.83(16)
C2 C1 C11 C12 108.5(2)
B1 C1 C11 C12 -66.0(3)
C2 C1 C11 C16 -72.2(2)
B1 C1 C11 C16 113.3(2)
C16 C11 C12 F12 -179.52(18)
C1 C11 C12 F12 -0.2(3)
C16 C11 C12 C13 2.4(3)
C1 C11 C12 C13 -178.3(2)
F12 C12 C13 F13 1.5(4)
C11 C12 C13 F13 179.6(2)
F12 C12 C13 C14 -178.9(2)
C11 C12 C13 C14 -0.9(4)
F13 C13 C14 F14 -1.0(4)
C12 C13 C14 F14 179.4(2)
F13 C13 C14 C15 178.5(2)
C12 C13 C14 C15 -1.0(4)
F14 C14 C15 F15 1.0(4)
C13 C14 C15 F15 -178.6(2)
F14 C14 C15 C16 -179.3(2)
C13 C14 C15 C16 1.2(4)
F15 C15 C16 F16 0.0(3)
C14 C15 C16 F16 -179.7(2)
F15 C15 C16 C11 -179.7(2)
C14 C15 C16 C11 0.5(3)
C12 C11 C16 F16 178.00(17)
C1 C11 C16 F16 -1.3(3)
C12 C11 C16 C15 -2.3(3)
C1 C11 C16 C15 178.44(18)
C1 C2 Si1 C21 -28.3(2)
C3 C2 Si1 C21 149.12(15)
C1 C2 Si1 C22 94.67(19)
C3 C2 Si1 C22 -87.90(16)
C1 C2 Si1 C23 -146.04(17)
C3 C2 Si1 C23 31.39(17)
C3 C4 C41 C46 -94.4(2)
B1 C4 C41 C46 139.04(18)
C3 C4 C41 C42 88.3(2)
B1 C4 C41 C42 -38.2(2)
C46 C41 C42 F42 -179.98(16)
C4 C41 C42 F42 -2.5(3)
C46 C41 C42 C43 -0.6(3)
C4 C41 C42 C43 176.80(17)
F42 C42 C43 F43 -0.5(3)
C41 C42 C43 F43 -179.84(17)
F42 C42 C43 C44 178.47(17)
C41 C42 C43 C44 -0.9(3)
F43 C43 C44 F44 0.8(3)
C42 C43 C44 F44 -178.14(17)
F43 C43 C44 C45 -179.46(17)
C42 C43 C44 C45 1.6(3)
F44 C44 C45 F45 -0.9(3)
C43 C44 C45 F45 179.37(17)
F44 C44 C45 C46 178.98(17)
C43 C44 C45 C46 -0.7(3)
F45 C45 C46 F46 -0.3(3)
C44 C45 C46 F46 179.84(16)
F45 C45 C46 C41 179.03(16)
C44 C45 C46 C41 -0.9(3)
C42 C41 C46 F46 -179.20(16)
C4 C41 C46 F46 3.4(3)
C42 C41 C46 C45 1.5(3)
C4 C41 C46 C45 -175.91(17)
C1 B1 C51 C52 -39.1(3)
C4 B1 C51 C52 147.60(18)
C1 B1 C51 C56 142.41(19)
C4 B1 C51 C56 -30.9(3)
C56 C51 C52 F52 177.65(16)
B1 C51 C52 F52 -0.9(3)
C56 C51 C52 C53 -0.2(3)
B1 C51 C52 C53 -178.83(17)
F52 C52 C53 F53 1.6(3)
C51 C52 C53 F53 179.48(17)
F52 C52 C53 C54 -178.29(17)
C51 C52 C53 C54 -0.4(3)
F53 C53 C54 F54 0.6(3)
C52 C53 C54 F54 -179.55(18)
F53 C53 C54 C55 -179.50(18)
C52 C53 C54 C55 0.4(3)
F54 C54 C55 F55 0.1(3)
C53 C54 C55 F55 -179.84(19)
F54 C54 C55 C56 -179.84(19)
C53 C54 C55 C56 0.3(3)
F55 C55 C56 F56 0.8(3)
C54 C55 C56 F56 -179.25(18)
F55 C55 C56 C51 179.18(18)
C54 C55 C56 C51 -0.9(3)
C52 C51 C56 F56 179.17(16)
B1 C51 C56 F56 -2.2(3)
C52 C51 C56 C55 0.9(3)
B1 C51 C56 C55 179.50(18)
C61 C62 C63 C64 178.0(8)
C62 C63 C64 C65 -176.8(12)
